data_4024187
loop_
_publ_author_name
'Vadim S. Korotkov'
'Oleg V. Larionov'
'Anja Hofmeister'
'J\"org Magull'
'Armin de Meijere'

_publ_contact_author
;
 Prof. Dr. Armin de Meijere
 Institut fuer Organische und Biomolekulare Chemie
 Universitaet Goettingen
 Tammannstr. 2
 37077 Goettingen
 Bundesrepublik Deutschland
;
_publ_contact_author_email armin.demeijere@chemie.uni-goettingen.de
_publ_contact_author_fax +49(0)551-39-9475
_publ_contact_author_phone +49(0)551-39-3232
_publ_section_title
;
 GaCl~3~-Catalyzed Insertion of Diazene Derivatives into the
 Cyclopropane Ring
;
_journal_name_full 'Journal of Organic Chemistry'
_journal_page_first 7504
_journal_page_last 7510
_journal_paper_doi 10.1021/jo0704816
_journal_volume 72
_journal_year 2007
_chemical_formula_sum 'C22 H21 N3 O6'
_chemical_formula_weight 423.42
_chemical_name_systematic
; 
 ? 
;
_space_group_IT_number 2
_symmetry_cell_setting triclinic
_symmetry_space_group_name_Hall '-P 1'
_symmetry_space_group_name_H-M 'P -1'
_atom_sites_solution_hydrogens geom
_atom_sites_solution_primary direct
_atom_sites_solution_secondary difmap
_audit_creation_method SHELXL-97
_cell_angle_alpha 67.507(8)
_cell_angle_beta 74.357(9)
_cell_angle_gamma 72.459(9)
_cell_formula_units_Z 2
_cell_length_a 8.9223(10)
_cell_length_b 11.0696(12)
_cell_length_c 11.9651(14)
_cell_measurement_temperature 133(2)
_cell_volume 1025.0(2)
_computing_structure_refinement 'SHELXL-97 (Sheldrick, 1997)'
_computing_structure_solution 'SHELXS-97 (Sheldrick, 1990)'
_diffrn_ambient_temperature 133(2)
_diffrn_measured_fraction_theta_full 0.995
_diffrn_measured_fraction_theta_max 0.995
_diffrn_radiation_monochromator graphite
_diffrn_radiation_source 'fine-focus sealed tube'
_diffrn_radiation_type MoK\a
_diffrn_radiation_wavelength 0.71073
_diffrn_reflns_av_R_equivalents 0.0613
_diffrn_reflns_av_sigmaI/netI 0.0561
_diffrn_reflns_limit_h_max 10
_diffrn_reflns_limit_h_min -10
_diffrn_reflns_limit_k_max 13
_diffrn_reflns_limit_k_min -12
_diffrn_reflns_limit_l_max 14
_diffrn_reflns_limit_l_min -14
_diffrn_reflns_number 10683
_diffrn_reflns_theta_full 24.76
_diffrn_reflns_theta_max 24.76
_diffrn_reflns_theta_min 1.87
_exptl_absorpt_coefficient_mu 0.101
_exptl_crystal_density_diffrn 1.372
_exptl_crystal_density_method 'not measured'
_exptl_crystal_F_000 444
_refine_diff_density_max 0.150
_refine_diff_density_min -0.275
_refine_diff_density_rms 0.041
_refine_ls_extinction_method none
_refine_ls_goodness_of_fit_ref 1.005
_refine_ls_hydrogen_treatment mixed
_refine_ls_matrix_type full
_refine_ls_number_parameters 283
_refine_ls_number_reflns 3486
_refine_ls_number_restraints 0
_refine_ls_restrained_S_all 1.005
_refine_ls_R_factor_all 0.0651
_refine_ls_R_factor_gt 0.0376
_refine_ls_shift/su_max 0.000
_refine_ls_shift/su_mean 0.000
_refine_ls_structure_factor_coef Fsqd
_refine_ls_weighting_details 'calc w=1/[\s^2^(Fo^2^)+(0.0300P)^2^+0.0000P] where P=(Fo^2^+2Fc^2^)/3'
_refine_ls_weighting_scheme calc
_refine_ls_wR_factor_gt 0.0713
_refine_ls_wR_factor_ref 0.0770
_reflns_number_gt 2463
_reflns_number_total 3486
_reflns_threshold_expression >2sigma(I)
_cod_data_source_file jo0704816-File003.cif
_cod_data_source_block vk217
_cod_database_code 4024187

loop_
_symmetry_equiv_pos_as_xyz
'x, y, z'
'-x, -y, -z'

loop_
_atom_site_label
_atom_site_type_symbol
_atom_site_fract_x
_atom_site_fract_y
_atom_site_fract_z
_atom_site_U_iso_or_equiv
_atom_site_adp_type
_atom_site_occupancy
_atom_site_symmetry_multiplicity
_atom_site_calc_flag
_atom_site_refinement_flags
_atom_site_disorder_assembly
_atom_site_disorder_group
N5 N 0.34988(17) 0.56579(14) 0.09169(13) 0.0220(3) Uani 1 1 d . . .
N3 N 0.43157(17) 0.68816(14) 0.16443(12) 0.0217(3) Uani 1 1 d . . .
N1 N 0.31346(17) 0.70481(14) 0.01607(13) 0.0216(3) Uani 1 1 d . . .
O24 O -0.01550(15) 0.45309(13) 0.25585(12) 0.0336(3) Uani 1 1 d . . .
O27 O 0.27258(17) 0.33249(13) 0.02517(12) 0.0341(3) Uani 1 1 d . . .
O28 O 0.30907(16) 0.27850(12) 0.21824(11) 0.0304(3) Uani 1 1 d . . .
O30 O 0.47235(16) 0.45729(12) 0.26402(11) 0.0305(3) Uani 1 1 d . . .
O31 O 0.33179(15) 0.90061(12) 0.03370(11) 0.0271(3) Uani 1 1 d . . .
C4 C 0.4217(2) 0.55815(18) 0.18577(16) 0.0227(4) Uani 1 1 d . . .
C2 C 0.3553(2) 0.77973(18) 0.06828(16) 0.0224(4) Uani 1 1 d . . .
C8 C 0.1505(2) 0.74005(18) -0.01248(16) 0.0230(4) Uani 1 1 d . . .
H8A H 0.0717 0.7745 0.0516 0.028 Uiso 1 1 calc R . .
C7 C 0.1308(2) 0.60211(18) 0.00354(16) 0.0264(4) Uani 1 1 d . . .
H7A H 0.1834 0.5768 -0.0710 0.032 Uiso 1 1 calc R . .
H7B H 0.0164 0.6001 0.0209 0.032 Uiso 1 1 calc R . .
C6 C 0.2123(2) 0.50768(17) 0.11387(16) 0.0230(4) Uani 1 1 d . . .
C9 C 0.1327(2) 0.84261(18) -0.13739(16) 0.0227(4) Uani 1 1 d . . .
C10 C 0.0017(2) 0.94976(19) -0.14742(17) 0.0286(4) Uani 1 1 d . . .
H10A H -0.0723 0.9588 -0.0757 0.034 Uiso 1 1 calc R . .
C11 C -0.0223(2) 1.04366(19) -0.26091(17) 0.0313(5) Uani 1 1 d . . .
H11A H -0.1128 1.1165 -0.2661 0.038 Uiso 1 1 calc R . .
C12 C 0.0834(2) 1.03321(19) -0.36705(17) 0.0285(4) Uani 1 1 d . . .
C13 C 0.2146(2) 0.92526(19) -0.35631(17) 0.0292(4) Uani 1 1 d . . .
H13A H 0.2885 0.9165 -0.4281 0.035 Uiso 1 1 calc R . .
C14 C 0.2399(2) 0.82983(18) -0.24270(16) 0.0260(4) Uani 1 1 d . . .
H14A H 0.3298 0.7565 -0.2373 0.031 Uiso 1 1 calc R . .
C15 C 0.0571(3) 1.1379(2) -0.49001(18) 0.0410(5) Uani 1 1 d . . .
H15A H -0.0573 1.1662 -0.4932 0.061 Uiso 1 1 calc R . .
H15B H 0.1141 1.1000 -0.5557 0.061 Uiso 1 1 calc R . .
H15C H 0.0975 1.2156 -0.5010 0.061 Uiso 1 1 calc R . .
C16 C 0.4946(2) 0.72597(17) 0.24163(16) 0.0224(4) Uani 1 1 d . . .
C17 C 0.5956(2) 0.81351(18) 0.18900(17) 0.0254(4) Uani 1 1 d . . .
H17A H 0.6257 0.8474 0.1023 0.030 Uiso 1 1 calc R . .
C18 C 0.6527(2) 0.85138(19) 0.26499(17) 0.0300(4) Uani 1 1 d . . .
H18A H 0.7220 0.9119 0.2302 0.036 Uiso 1 1 calc R . .
C19 C 0.6086(2) 0.80099(19) 0.39127(17) 0.0313(5) Uani 1 1 d . . .
H19A H 0.6478 0.8272 0.4429 0.038 Uiso 1 1 calc R . .
C20 C 0.5078(2) 0.71263(19) 0.44282(17) 0.0303(4) Uani 1 1 d . . .
H20A H 0.4789 0.6775 0.5296 0.036 Uiso 1 1 calc R . .
C21 C 0.4488(2) 0.67546(18) 0.36743(16) 0.0260(4) Uani 1 1 d . . .
H21A H 0.3780 0.6162 0.4019 0.031 Uiso 1 1 calc R . .
C22 C 0.0976(2) 0.51920(18) 0.23190(17) 0.0262(4) Uani 1 1 d . . .
O23 O 0.10458(17) 0.58575(14) 0.28885(12) 0.0360(3) Uani 1 1 d . . .
C25 C -0.1467(2) 0.4721(2) 0.3547(2) 0.0457(6) Uani 1 1 d . . .
H25A H -0.2229 0.4190 0.3653 0.069 Uiso 1 1 calc R . .
H25B H -0.2005 0.5672 0.3343 0.069 Uiso 1 1 calc R . .
H25D H -0.1053 0.4429 0.4311 0.069 Uiso 1 1 calc R . .
C26 C 0.2676(2) 0.36303(18) 0.11218(17) 0.0251(4) Uani 1 1 d . . .
C29 C 0.3666(3) 0.13873(19) 0.22510(19) 0.0362(5) Uani 1 1 d . . .
H29D H 0.3962 0.0846 0.3058 0.054 Uiso 1 1 calc R . .
H29A H 0.4601 0.1300 0.1608 0.054 Uiso 1 1 calc R . .
H29B H 0.2822 0.1072 0.2134 0.054 Uiso 1 1 calc R . .

loop_
_atom_site_aniso_label
_atom_site_aniso_U_11
_atom_site_aniso_U_22
_atom_site_aniso_U_33
_atom_site_aniso_U_23
_atom_site_aniso_U_13
_atom_site_aniso_U_12
N5 0.0237(8) 0.0187(8) 0.0221(8) -0.0037(6) -0.0060(6) -0.0046(6)
N3 0.0234(8) 0.0208(8) 0.0214(8) -0.0048(6) -0.0063(6) -0.0062(6)
N1 0.0235(8) 0.0179(8) 0.0220(8) -0.0029(6) -0.0066(6) -0.0052(6)
O24 0.0241(7) 0.0328(8) 0.0390(8) -0.0095(6) 0.0033(6) -0.0100(6)
O27 0.0437(8) 0.0290(8) 0.0326(8) -0.0144(6) -0.0067(6) -0.0070(6)
O28 0.0378(8) 0.0193(7) 0.0305(7) -0.0051(6) -0.0080(6) -0.0036(6)
O30 0.0397(8) 0.0223(7) 0.0296(7) -0.0039(6) -0.0156(6) -0.0044(6)
O31 0.0302(7) 0.0212(7) 0.0296(7) -0.0051(6) -0.0087(6) -0.0064(6)
C4 0.0200(9) 0.0250(10) 0.0228(10) -0.0083(8) -0.0032(8) -0.0044(8)
C2 0.0191(9) 0.0238(11) 0.0225(9) -0.0072(8) -0.0014(7) -0.0048(8)
C8 0.0198(9) 0.0247(10) 0.0255(9) -0.0071(8) -0.0062(7) -0.0056(8)
C7 0.0259(10) 0.0256(10) 0.0291(10) -0.0063(8) -0.0088(8) -0.0076(8)
C6 0.0223(9) 0.0222(10) 0.0244(10) -0.0070(8) -0.0028(8) -0.0071(8)
C9 0.0251(10) 0.0222(10) 0.0248(9) -0.0070(8) -0.0086(8) -0.0081(8)
C10 0.0264(10) 0.0285(10) 0.0307(10) -0.0090(8) -0.0070(8) -0.0050(8)
C11 0.0286(11) 0.0259(11) 0.0365(11) -0.0067(9) -0.0128(9) -0.0006(8)
C12 0.0326(11) 0.0267(11) 0.0282(10) -0.0042(8) -0.0125(9) -0.0096(9)
C13 0.0341(11) 0.0301(11) 0.0263(10) -0.0103(8) -0.0056(8) -0.0097(9)
C14 0.0271(10) 0.0237(10) 0.0284(10) -0.0089(8) -0.0080(8) -0.0041(8)
C15 0.0460(13) 0.0395(13) 0.0307(12) 0.0003(9) -0.0142(10) -0.0087(10)
C16 0.0224(10) 0.0200(9) 0.0250(10) -0.0075(8) -0.0077(8) -0.0016(8)
C17 0.0265(10) 0.0249(10) 0.0235(9) -0.0066(8) -0.0042(8) -0.0060(8)
C18 0.0310(11) 0.0258(10) 0.0354(11) -0.0090(9) -0.0094(9) -0.0077(8)
C19 0.0376(12) 0.0314(11) 0.0314(11) -0.0133(9) -0.0141(9) -0.0056(9)
C20 0.0333(11) 0.0321(11) 0.0244(10) -0.0091(8) -0.0055(8) -0.0057(9)
C21 0.0250(10) 0.0260(10) 0.0259(10) -0.0078(8) -0.0033(8) -0.0061(8)
C22 0.0241(10) 0.0204(10) 0.0287(10) -0.0048(8) -0.0033(8) -0.0027(8)
O23 0.0388(8) 0.0356(8) 0.0331(8) -0.0159(7) 0.0033(6) -0.0102(7)
C25 0.0281(11) 0.0414(13) 0.0484(14) -0.0073(11) 0.0114(10) -0.0067(10)
C26 0.0228(9) 0.0240(10) 0.0274(10) -0.0068(8) -0.0022(8) -0.0076(8)
C29 0.0403(12) 0.0209(10) 0.0394(12) -0.0065(9) -0.0045(9) -0.0021(9)

loop_
_atom_type_symbol
_atom_type_description
_atom_type_scat_dispersion_real
_atom_type_scat_dispersion_imag
_atom_type_scat_source
C C 0.0033 0.0016 'International Tables Vol C Tables 4.2.6.8 and 6.1.1.4'
H H 0.0000 0.0000 'International Tables Vol C Tables 4.2.6.8 and 6.1.1.4'
N N 0.0061 0.0033 'International Tables Vol C Tables 4.2.6.8 and 6.1.1.4'
O O 0.0106 0.0060 'International Tables Vol C Tables 4.2.6.8 and 6.1.1.4'

loop_
_geom_angle_atom_site_label_1
_geom_angle_atom_site_label_2
_geom_angle_atom_site_label_3
_geom_angle
_geom_angle_site_symmetry_1
_geom_angle_site_symmetry_3
_geom_angle_publ_flag
C4 N5 N1 107.66(13) . . ?
C4 N5 C6 123.51(14) . . ?
N1 N5 C6 108.75(12) . . ?
C2 N3 C4 111.65(14) . . ?
C2 N3 C16 123.66(14) . . ?
C4 N3 C16 124.25(13) . . ?
C2 N1 N5 107.93(13) . . ?
C2 N1 C8 120.50(14) . . ?
N5 N1 C8 109.55(13) . . ?
C22 O24 C25 115.83(16) . . ?
C26 O28 C29 115.44(15) . . ?
O30 C4 N3 127.73(16) . . ?
O30 C4 N5 126.23(16) . . ?
N3 C4 N5 105.91(14) . . ?
O31 C2 N1 125.88(16) . . ?
O31 C2 N3 127.79(17) . . ?
N1 C2 N3 106.31(15) . . ?
N1 C8 C9 113.65(15) . . ?
N1 C8 C7 100.51(13) . . ?
C9 C8 C7 114.73(14) . . ?
C8 C7 C6 104.04(14) . . ?
N5 C6 C22 111.53(14) . . ?
N5 C6 C26 110.77(14) . . ?
C22 C6 C26 112.51(15) . . ?
N5 C6 C7 101.23(14) . . ?
C22 C6 C7 108.58(14) . . ?
C26 C6 C7 111.66(15) . . ?
C10 C9 C14 119.33(17) . . ?
C10 C9 C8 118.67(16) . . ?
C14 C9 C8 121.95(16) . . ?
C11 C10 C9 120.58(18) . . ?
C10 C11 C12 121.07(18) . . ?
C11 C12 C13 118.04(17) . . ?
C11 C12 C15 120.44(17) . . ?
C13 C12 C15 121.51(18) . . ?
C14 C13 C12 121.47(18) . . ?
C9 C14 C13 119.51(17) . . ?
C17 C16 C21 121.74(17) . . ?
C17 C16 N3 119.64(16) . . ?
C21 C16 N3 118.61(16) . . ?
C16 C17 C18 118.89(17) . . ?
C19 C18 C17 120.06(19) . . ?
C18 C19 C20 120.40(18) . . ?
C19 C20 C21 119.88(18) . . ?
C16 C21 C20 119.03(18) . . ?
O23 C22 O24 125.84(17) . . ?
O23 C22 C6 124.25(18) . . ?
O24 C22 C6 109.74(15) . . ?
O27 C26 O28 125.32(17) . . ?
O27 C26 C6 123.50(16) . . ?
O28 C26 C6 111.17(15) . . ?

loop_
_geom_bond_atom_site_label_1
_geom_bond_atom_site_label_2
_geom_bond_distance
_geom_bond_site_symmetry_2
_geom_bond_publ_flag
N5 C4 1.403(2) . ?
N5 N1 1.444(2) . ?
N5 C6 1.470(2) . ?
N3 C2 1.389(2) . ?
N3 C4 1.388(2) . ?
N3 C16 1.436(2) . ?
N1 C2 1.388(2) . ?
N1 C8 1.486(2) . ?
O24 C22 1.328(2) . ?
O24 C25 1.452(2) . ?
O27 C26 1.198(2) . ?
O28 C26 1.326(2) . ?
O28 C29 1.453(2) . ?
O30 C4 1.205(2) . ?
O31 C2 1.208(2) . ?
C8 C9 1.506(2) . ?
C8 C7 1.523(3) . ?
C7 C6 1.539(2) . ?
C6 C22 1.529(2) . ?
C6 C26 1.533(3) . ?
C9 C10 1.385(3) . ?
C9 C14 1.388(3) . ?
C10 C11 1.383(3) . ?
C11 C12 1.384(3) . ?
C12 C13 1.391(3) . ?
C12 C15 1.510(3) . ?
C13 C14 1.392(3) . ?
C16 C17 1.379(3) . ?
C16 C21 1.381(2) . ?
C17 C18 1.390(3) . ?
C18 C19 1.384(3) . ?
C19 C20 1.384(3) . ?
C20 C21 1.389(3) . ?
C22 O23 1.202(2) . ?
